data_7208680
loop_
_publ_author_name
'Konar, Anita Dutt'

_publ_section_title
;
 mABA inserted supramolecular triple helix formation in the solid state in
 synthetic tripeptides containing \b-cyanoalanine and Aib as corner
 residues
;
_journal_issue 20
_journal_name_full CrystEngComm
_journal_page_first 6689
_journal_paper_doi 10.1039/c2ce25527h
_journal_volume 14
_journal_year 2012
_chemical_absolute_configuration unk
_chemical_formula_moiety 'C21 H28 N4 O6'
_chemical_formula_sum 'C21 H28 N4 O6'
_chemical_formula_weight 432.47
_chemical_name_systematic
;
?
;
_space_group_IT_number 19
_symmetry_space_group_name_Hall 'P 2ac 2ab'
_symmetry_space_group_name_H-M 'P 21 21 21'
_atom_sites_solution_hydrogens geom
_atom_sites_solution_primary direct
_atom_sites_solution_secondary difmap
_audit_creation_method SHELXL-97
_cell_angle_alpha 90.00
_cell_angle_beta 90.00
_cell_angle_gamma 90.00
_cell_formula_units_Z 4
_cell_length_a 6.0152(11)
_cell_length_b 12.442(2)
_cell_length_c 29.838(6)
_cell_measurement_temperature 120(2)
_cell_volume 2233.1(7)
_computing_cell_refinement 'Bruker SMART'
_computing_data_collection 'Bruker SMART'
_computing_data_reduction 'Bruker SAINT'
_computing_molecular_graphics 'Bruker SHELXTL'
_computing_publication_material 'Bruker SHELXTL'
_computing_structure_refinement 'SHELXL-97 (Sheldrick, 1997)'
_computing_structure_solution 'SHELXS-97 (Sheldrick, 1990)'
_diffrn_ambient_temperature 120(2)
_diffrn_measured_fraction_theta_full 0.614
_diffrn_measured_fraction_theta_max 0.614
_diffrn_measurement_device_type 'CCD area detector'
_diffrn_measurement_method 'phi and omega scans'
_diffrn_radiation_monochromator graphite
_diffrn_radiation_source 'fine-focus sealed tube'
_diffrn_radiation_type MoK\a
_diffrn_radiation_wavelength 0.71073
_diffrn_reflns_av_R_equivalents 0.0765
_diffrn_reflns_av_sigmaI/netI 0.1484
_diffrn_reflns_limit_h_max 6
_diffrn_reflns_limit_h_min -4
_diffrn_reflns_limit_k_max 16
_diffrn_reflns_limit_k_min -13
_diffrn_reflns_limit_l_max 36
_diffrn_reflns_limit_l_min -30
_diffrn_reflns_number 4001
_diffrn_reflns_theta_full 28.70
_diffrn_reflns_theta_max 28.70
_diffrn_reflns_theta_min 1.36
_exptl_absorpt_coefficient_mu 0.095
_exptl_absorpt_correction_T_max 0.986
_exptl_absorpt_correction_T_min 0.980
_exptl_absorpt_correction_type 'Empirical''Bruker SADABS V2.10'
_exptl_absorpt_process_details 'Bruker SADABS V2.10'
_exptl_crystal_colour Colourless
_exptl_crystal_density_diffrn 1.286
_exptl_crystal_density_method 'not measured'
_exptl_crystal_description Needle
_exptl_crystal_F_000 920
_exptl_crystal_size_max 0.40
_exptl_crystal_size_mid 0.18
_exptl_crystal_size_min 0.15
_refine_diff_density_max 0.226
_refine_diff_density_min -0.226
_refine_diff_density_rms 0.054
_refine_ls_abs_structure_details 'Flack H D (1983), Acta Cryst. A39, 876-881'
_refine_ls_abs_structure_Flack -1(2)
_refine_ls_extinction_method none
_refine_ls_goodness_of_fit_ref 0.799
_refine_ls_hydrogen_treatment mixed
_refine_ls_matrix_type full
_refine_ls_number_parameters 294
_refine_ls_number_reflns 3136
_refine_ls_number_restraints 0
_refine_ls_restrained_S_all 0.799
_refine_ls_R_factor_all 0.1045
_refine_ls_R_factor_gt 0.0559
_refine_ls_shift/su_max 0.002
_refine_ls_shift/su_mean 0.000
_refine_ls_structure_factor_coef Fsqd
_refine_ls_weighting_details 'calc w=1/[\s^2^(Fo^2^)+(0.0487P)^2^+0.0000P] where P=(Fo^2^+2Fc^2^)/3'
_refine_ls_weighting_scheme calc
_refine_ls_wR_factor_gt 0.1145
_refine_ls_wR_factor_ref 0.1322
_reflns_number_gt 1628
_reflns_number_total 3136
_reflns_threshold_expression >2sigma(I)
_cod_data_source_file c2ce25527h.txt
_cod_data_source_block as1f
_cod_original_sg_symbol_H-M P212121
_cod_database_code 7208680

loop_
_symmetry_equiv_pos_as_xyz
'x, y, z'
'-x+1/2, -y, z+1/2'
'-x, y+1/2, -z+1/2'
'x+1/2, -y+1/2, -z'

loop_
_atom_site_label
_atom_site_type_symbol
_atom_site_fract_x
_atom_site_fract_y
_atom_site_fract_z
_atom_site_U_iso_or_equiv
_atom_site_adp_type
_atom_site_occupancy
_atom_site_symmetry_multiplicity
_atom_site_calc_flag
_atom_site_refinement_flags
H1A H 0.007(11) 0.786(3) 0.1444(14) 0.017(12) Uiso 1 1 d .
H2A H 0.321(11) 0.635(3) 0.1369(12) 0.012(11) Uiso 1 1 d .
O6 O 0.0823(10) 1.1575(2) 0.18337(11) 0.0410(17) Uani 1 1 d .
O1 O 0.3641(8) 0.97301(18) 0.03348(8) 0.0268(12) Uani 1 1 d .
O2 O 0.2671(8) 0.8860(2) 0.09847(9) 0.0331(13) Uani 1 1 d .
N2 N 0.1435(10) 0.6355(2) 0.12233(11) 0.0207(14) Uani 1 1 d .
O3 O -0.0493(8) 0.6895(2) 0.06056(11) 0.0244(12) Uani 1 1 d .
C8 C 0.1286(14) 0.6760(3) 0.08045(14) 0.022(2) Uani 1 1 d .
N1 N 0.3616(9) 0.7957(2) 0.03546(11) 0.0239(14) Uani 1 1 d .
H1 H 0.3854 0.7991 0.0071 0.029 Uiso 1 1 calc R
C10 C 0.0482(11) 0.5564(3) 0.19232(14) 0.030(2) Uani 1 1 d .
H10A H 0.1621 0.5035 0.1878 0.045 Uiso 1 1 calc R
H10B H -0.0685 0.5264 0.2103 0.045 Uiso 1 1 calc R
H10C H 0.1102 0.6178 0.2073 0.045 Uiso 1 1 calc R
O4 O -0.4154(9) 0.6497(3) 0.16459(11) 0.0346(16) Uani 1 1 d .
C5 C 0.3532(11) 0.6936(3) 0.05844(14) 0.0232(17) Uani 1 1 d .
H5 H 0.4695 0.6916 0.0814 0.028 Uiso 1 1 calc R
C17 C -0.2368(13) 1.0556(3) 0.20013(15) 0.029(2) Uani 1 1 d .
N3 N -0.1463(10) 0.7790(3) 0.16150(13) 0.0278(16) Uani 1 1 d .
C4 C 0.3310(11) 0.8856(3) 0.05999(15) 0.0252(18) Uani 1 1 d .
C14 C -0.4564(13) 0.8596(4) 0.20258(15) 0.031(2) Uani 1 1 d .
H14 H -0.5303 0.7940 0.2034 0.038 Uiso 1 1 calc R
C6 C 0.3943(12) 0.6028(3) 0.02446(13) 0.0272(19) Uani 1 1 d .
H6A H 0.2844 0.6070 0.0007 0.033 Uiso 1 1 calc R
H6B H 0.5400 0.6118 0.0111 0.033 Uiso 1 1 calc R
O5 O -0.2129(11) 1.2441(2) 0.21226(12) 0.065(2) Uani 1 1 d .
C7 C 0.3811(12) 0.4969(3) 0.04615(14) 0.0260(18) Uani 1 1 d .
C13 C -0.2545(12) 0.8675(3) 0.18094(14) 0.0220(17) Uani 1 1 d .
C19 C -0.1264(15) 1.1618(3) 0.19925(16) 0.031(2) Uani 1 1 d .
C12 C -0.2223(14) 0.6754(4) 0.15728(15) 0.026(2) Uani 1 1 d .
C11 C -0.1460(13) 0.4956(3) 0.12195(15) 0.033(2) Uani 1 1 d .
H11A H -0.2155 0.5202 0.0949 0.049 Uiso 1 1 calc R
H11B H -0.2548 0.4612 0.1406 0.049 Uiso 1 1 calc R
H11C H -0.0304 0.4453 0.1147 0.049 Uiso 1 1 calc R
C18 C -0.1430(11) 0.9660(3) 0.17914(13) 0.0244(17) Uani 1 1 d .
H18 H -0.0079 0.9718 0.1642 0.029 Uiso 1 1 calc R
C9 C -0.0466(11) 0.5910(3) 0.14681(14) 0.0184(18) Uani 1 1 d .
C16 C -0.4433(13) 1.0476(4) 0.22162(16) 0.032(2) Uani 1 1 d .
H16 H -0.5076 1.1080 0.2347 0.039 Uiso 1 1 calc R
N7 N 0.3710(10) 0.4156(3) 0.06392(13) 0.0388(18) Uani 1 1 d .
C3 C 0.4148(13) 1.1516(3) 0.01246(14) 0.037(2) Uani 1 1 d .
H3A H 0.5616 1.1300 0.0036 0.056 Uiso 1 1 calc R
H3B H 0.4166 1.2259 0.0210 0.056 Uiso 1 1 calc R
H3C H 0.3141 1.1417 -0.0122 0.056 Uiso 1 1 calc R
C15 C -0.5509(13) 0.9496(4) 0.22332(16) 0.042(2) Uani 1 1 d .
H15 H -0.6861 0.9434 0.2382 0.050 Uiso 1 1 calc R
C28 C 0.3394(13) 1.0838(3) 0.05187(14) 0.027(2) Uani 1 1 d .
C2 C 0.4986(12) 1.0977(3) 0.09147(17) 0.035(2) Uani 1 1 d .
H2B H 0.4404 1.0606 0.1171 0.053 Uiso 1 1 calc R
H2C H 0.5140 1.1727 0.0983 0.053 Uiso 1 1 calc R
H2D H 0.6413 1.0684 0.0838 0.053 Uiso 1 1 calc R
C20 C 0.2025(14) 1.2573(3) 0.18236(17) 0.056(3) Uani 1 1 d .
H20A H 0.1304 1.3062 0.1621 0.084 Uiso 1 1 calc R
H20B H 0.3519 1.2445 0.1724 0.084 Uiso 1 1 calc R
H20C H 0.2053 1.2880 0.2119 0.084 Uiso 1 1 calc R
C1 C 0.1029(13) 1.1056(3) 0.06451(15) 0.0292(19) Uani 1 1 d .
H1B H 0.0082 1.0913 0.0393 0.044 Uiso 1 1 calc R
H1C H 0.0875 1.1794 0.0733 0.044 Uiso 1 1 calc R
H1D H 0.0612 1.0599 0.0891 0.044 Uiso 1 1 calc R

loop_
_atom_site_aniso_label
_atom_site_aniso_U_11
_atom_site_aniso_U_22
_atom_site_aniso_U_33
_atom_site_aniso_U_23
_atom_site_aniso_U_13
_atom_site_aniso_U_12
O6 0.055(6) 0.0260(17) 0.042(2) -0.0058(13) 0.004(2) 0.006(2)
O1 0.039(4) 0.0185(13) 0.0225(17) 0.0023(11) 0.0044(19) -0.0012(16)
O2 0.053(4) 0.0299(15) 0.0164(17) -0.0016(12) 0.0057(18) 0.0004(18)
N2 0.023(5) 0.0235(17) 0.015(2) -0.0014(13) -0.001(2) -0.003(2)
O3 0.020(5) 0.0308(16) 0.0222(19) 0.0001(13) -0.004(2) 0.0006(17)
C8 0.033(7) 0.0163(19) 0.016(3) -0.0052(15) 0.003(3) 0.005(2)
N1 0.034(5) 0.0201(16) 0.0174(19) 0.0027(13) 0.008(2) 0.0004(19)
C10 0.027(7) 0.039(2) 0.024(3) 0.0103(19) 0.000(3) -0.001(3)
O4 0.024(6) 0.0425(19) 0.037(2) -0.0011(15) 0.001(2) -0.004(2)
C5 0.033(6) 0.0186(19) 0.018(2) -0.0009(15) 0.001(3) -0.001(2)
C17 0.033(7) 0.034(2) 0.019(3) -0.0043(17) -0.006(3) 0.014(3)
N3 0.027(6) 0.0297(19) 0.027(2) -0.0029(15) 0.010(3) -0.001(2)
C4 0.022(6) 0.026(2) 0.028(3) 0.0003(18) 0.000(3) -0.004(2)
C14 0.022(7) 0.046(3) 0.026(3) -0.005(2) 0.002(3) 0.007(3)
C6 0.033(6) 0.024(2) 0.025(3) 0.0007(16) 0.008(3) 0.003(2)
O5 0.085(7) 0.0352(18) 0.076(3) -0.0165(17) 0.007(3) 0.021(2)
C7 0.022(6) 0.027(2) 0.029(3) -0.0093(17) 0.000(3) 0.002(2)
C13 0.011(6) 0.036(2) 0.018(3) -0.0011(17) 0.000(3) 0.009(3)
C19 0.031(8) 0.037(3) 0.026(3) -0.0020(19) -0.004(3) 0.005(3)
C12 0.025(8) 0.033(3) 0.018(3) 0.0000(18) -0.005(3) 0.003(3)
C11 0.036(7) 0.026(2) 0.036(3) -0.0008(18) -0.006(3) -0.009(3)
C18 0.017(6) 0.041(2) 0.016(2) 0.0007(18) -0.005(3) 0.013(3)
C9 0.006(6) 0.033(2) 0.017(2) 0.0009(17) 0.005(2) 0.000(2)
C16 0.018(7) 0.048(3) 0.031(3) -0.007(2) -0.006(3) 0.021(3)
N7 0.045(6) 0.0252(19) 0.046(3) -0.0029(17) -0.005(3) -0.001(2)
C3 0.050(7) 0.020(2) 0.041(3) 0.0003(19) 0.012(3) 0.001(3)
C15 0.033(8) 0.060(3) 0.033(3) -0.009(2) 0.007(3) 0.018(4)
C28 0.029(7) 0.021(2) 0.030(3) -0.0045(17) 0.007(3) -0.009(3)
C2 0.029(7) 0.031(2) 0.045(3) -0.003(2) -0.011(3) -0.003(3)
C20 0.086(10) 0.025(2) 0.058(4) -0.001(2) -0.008(4) -0.003(3)
C1 0.028(7) 0.033(2) 0.027(3) -0.0002(19) -0.005(3) -0.004(3)

loop_
_atom_type_symbol
_atom_type_description
_atom_type_scat_dispersion_real
_atom_type_scat_dispersion_imag
_atom_type_scat_source
C C 0.0033 0.0016 'International Tables Vol C Tables 4.2.6.8 and 6.1.1.4'
H H 0.0000 0.0000 'International Tables Vol C Tables 4.2.6.8 and 6.1.1.4'
N N 0.0061 0.0033 'International Tables Vol C Tables 4.2.6.8 and 6.1.1.4'
O O 0.0106 0.0060 'International Tables Vol C Tables 4.2.6.8 and 6.1.1.4'

loop_
_geom_angle_atom_site_label_1
_geom_angle_atom_site_label_2
_geom_angle_atom_site_label_3
_geom_angle
C19 O6 C20 116.3(4)
C4 O1 C28 120.7(3)
C8 N2 C9 123.4(6)
O3 C8 N2 123.6(7)
O3 C8 C5 122.9(4)
N2 C8 C5 113.3(6)
C4 N1 C5 117.8(3)
N1 C5 C8 111.3(4)
N1 C5 C6 109.1(3)
C8 C5 C6 108.8(4)
C18 C17 C16 120.4(5)
C18 C17 C19 121.6(6)
C16 C17 C19 118.0(5)
C12 N3 C13 128.3(6)
O2 C4 N1 124.1(4)
O2 C4 O1 126.5(4)
N1 C4 O1 109.1(4)
C13 C14 C15 120.6(6)
C7 C6 C5 111.1(3)
N7 C7 C6 178.5(4)
C14 C13 C18 120.2(5)
C14 C13 N3 123.1(5)
C18 C13 N3 116.7(6)
O5 C19 O6 123.2(6)
O5 C19 C17 123.8(7)
O6 C19 C17 113.0(5)
O4 C12 N3 123.0(6)
O4 C12 C9 121.0(5)
N3 C12 C9 115.8(7)
C13 C18 C17 119.2(6)
N2 C9 C11 111.0(4)
N2 C9 C12 112.5(4)
C11 C9 C12 111.4(5)
N2 C9 C10 104.9(5)
C11 C9 C10 111.1(3)
C12 C9 C10 105.6(4)
C15 C16 C17 119.6(5)
C16 C15 C14 120.0(7)
O1 C28 C1 110.8(4)
O1 C28 C3 101.5(3)
C1 C28 C3 112.3(5)
O1 C28 C2 109.0(4)
C1 C28 C2 112.3(4)
C3 C28 C2 110.4(5)

loop_
_geom_bond_atom_site_label_1
_geom_bond_atom_site_label_2
_geom_bond_distance
O6 C19 1.343(9)
O6 C20 1.437(7)
O1 C4 1.359(4)
O1 C28 1.491(4)
O2 C4 1.211(5)
N2 C8 1.350(5)
N2 C9 1.466(7)
O3 C8 1.235(8)
C8 C5 1.518(9)
N1 C4 1.349(5)
N1 C5 1.445(4)
C10 C9 1.534(6)
O4 C12 1.224(8)
C5 C6 1.538(5)
C17 C18 1.398(6)
C17 C16 1.402(10)
C17 C19 1.479(7)
N3 C12 1.374(6)
N3 C13 1.404(6)
C14 C13 1.379(9)
C14 C15 1.400(7)
C6 C7 1.470(5)
O5 C19 1.212(6)
C7 N7 1.144(5)
C13 C18 1.398(7)
C12 C9 1.523(8)
C11 C9 1.521(6)
C16 C15 1.382(8)
C3 C28 1.517(6)
C28 C1 1.497(9)
C28 C2 1.531(8)
